data_4107476
loop_
_publ_author_name
'Sankar Subramanian'
'Sung Kyu Park'
'Sean R. Parkin'
'Vitaly Podzorov'
'Thomas N. Jackson'
'John E. Anthony'

_publ_section_title
;
 Chromophore Fluorination Enhances Crystallization and Stability of
 Soluble Anthradithiophene Semiconductors
;
_journal_name_full 'Journal of the American Chemical Society'
_journal_page_first 2706
_journal_page_last 2707
_journal_paper_doi 10.1021/ja073235k
_journal_volume 130
_journal_year 2008
_chemical_formula_moiety 'C34 H36 F2 S2 Si2'
_chemical_formula_sum 'C34 H36 F2 S2 Si2'
_chemical_formula_weight 602.93
_chemical_name_systematic
; 
 ? 
;
_space_group_IT_number 2
_symmetry_cell_setting triclinic
_symmetry_space_group_name_Hall '-P 1'
_symmetry_space_group_name_H-M 'P -1'
_atom_sites_solution_hydrogens geom
_atom_sites_solution_primary direct
_atom_sites_solution_secondary difmap
_audit_creation_method SHELXL-97
_cell_angle_alpha 98.214(4)
_cell_angle_beta 92.598(5)
_cell_angle_gamma 107.335(4)
_cell_formula_units_Z 1
_cell_length_a 7.1044(5)
_cell_length_b 7.1739(5)
_cell_length_c 16.6481(12)
_cell_measurement_reflns_used 4264
_cell_measurement_temperature 243.0(2)
_cell_measurement_theta_max 67.60
_cell_measurement_theta_min 2.69
_cell_volume 798.17(10)
_computing_cell_refinement 'APEX2 (Bruker-AXS, 2006)'
_computing_data_collection 'APEX2 (Bruker-AXS, 2006)'
_computing_data_reduction 'APEX2 (Bruker-AXS, 2006)'
_computing_molecular_graphics 'XP in SHELXTL (Sheldrick, 1994)'
_computing_publication_material
; 
SHELX97-2 (Sheldrick, 1997) and local procedures 
;
_computing_structure_refinement 'SHELXL-97 (Sheldrick, 1997)'
_computing_structure_solution 'SHELXS-97 (Sheldrick, 1997)'
_diffrn_ambient_temperature 243.0(2)
_diffrn_detector_area_resol_mean 18
_diffrn_measured_fraction_theta_full 0.969
_diffrn_measured_fraction_theta_max 0.969
_diffrn_measurement_device_type 'Bruker X8 Proteum diffractometer'
_diffrn_measurement_method '\f and \w scans'
_diffrn_radiation_monochromator 'graded multilayer optics'
_diffrn_radiation_source 'fine-focus rotating anode'
_diffrn_radiation_type CuK\a
_diffrn_radiation_wavelength 1.54178
_diffrn_reflns_av_R_equivalents 0.0437
_diffrn_reflns_av_sigmaI/netI 0.0420
_diffrn_reflns_limit_h_max 8
_diffrn_reflns_limit_h_min -8
_diffrn_reflns_limit_k_max 8
_diffrn_reflns_limit_k_min -8
_diffrn_reflns_limit_l_max 19
_diffrn_reflns_limit_l_min -19
_diffrn_reflns_number 10192
_diffrn_reflns_theta_full 67.70
_diffrn_reflns_theta_max 67.70
_diffrn_reflns_theta_min 2.69
_diffrn_standards_number 0
_exptl_absorpt_coefficient_mu 2.500
_exptl_absorpt_correction_T_max 0.9066
_exptl_absorpt_correction_T_min 0.6347
_exptl_absorpt_correction_type multi-scan
_exptl_absorpt_process_details 'Sadabs in APEX2 (Bruker-AXS, 2006)'
_exptl_crystal_colour red
_exptl_crystal_density_diffrn 1.254
_exptl_crystal_description flake
_exptl_crystal_F_000 318
_exptl_crystal_size_max 0.20
_exptl_crystal_size_mid 0.12
_exptl_crystal_size_min 0.04
_refine_diff_density_max 0.338
_refine_diff_density_min -0.332
_refine_diff_density_rms 0.052
_refine_ls_extinction_method none
_refine_ls_goodness_of_fit_ref 1.082
_refine_ls_hydrogen_treatment constr
_refine_ls_matrix_type full
_refine_ls_number_parameters 221
_refine_ls_number_reflns 2811
_refine_ls_number_restraints 219
_refine_ls_restrained_S_all 1.051
_refine_ls_R_factor_all 0.0755
_refine_ls_R_factor_gt 0.0560
_refine_ls_shift/su_max 0.000
_refine_ls_shift/su_mean 0.000
_refine_ls_structure_factor_coef Fsqd
_refine_ls_weighting_details 'calc w=1/[\s^2^(Fo^2^)+(0.0295P)^2^+1.2610P] where P=(Fo^2^+2Fc^2^)/3'
_refine_ls_weighting_scheme calc
_refine_ls_wR_factor_gt 0.1346
_refine_ls_wR_factor_ref 0.1466
_reflns_number_gt 2163
_reflns_number_total 2811
_reflns_threshold_expression >2\s(I)
_cod_data_source_file ja073235k-file003.cif
_cod_data_source_block x07047
_cod_database_code 4107476

loop_
_symmetry_equiv_pos_as_xyz
'x, y, z'
'-x, -y, -z'

loop_
_atom_site_label
_atom_site_type_symbol
_atom_site_fract_x
_atom_site_fract_y
_atom_site_fract_z
_atom_site_U_iso_or_equiv
_atom_site_adp_type
_atom_site_occupancy
_atom_site_symmetry_multiplicity
_atom_site_calc_flag
_atom_site_refinement_flags
_atom_site_disorder_assembly
_atom_site_disorder_group
Si1 Si 0.25661(16) 0.86176(16) 0.67565(6) 0.0538(3) Uani 1 1 d . . .
C1 C 0.0652(4) 0.9568(4) 0.92329(17) 0.0333(6) Uani 1 1 d . . .
C2 C -0.1316(4) 0.8682(4) 0.93651(17) 0.0327(6) Uani 1 1 d . B .
C3 C -0.2662(5) 0.7314(4) 0.87473(18) 0.0380(7) Uani 1 1 d U . .
H3 H -0.2232 0.6972 0.8237 0.046 Uiso 1 1 calc R A 1
C4 C -0.4562(4) 0.6501(4) 0.88897(18) 0.0379(6) Uani 0.688(4) 1 d PDU B 1
S5 S -0.6402(3) 0.4776(4) 0.82086(11) 0.0471(5) Uani 0.688(4) 1 d PDU B 1
C6 C -0.8057(7) 0.4876(14) 0.8935(4) 0.0433(12) Uani 0.688(4) 1 d PDU B 1
F1 F -0.9941(6) 0.3736(10) 0.8711(3) 0.0618(12) Uani 0.688(4) 1 d PDU B 1
C7 C -0.7308(15) 0.601(3) 0.9641(9) 0.0433(18) Uani 0.688(4) 1 d PDU B 1
H7 H -0.8048 0.6136 1.0088 0.052 Uiso 0.688(4) 1 calc PR B 1
C8 C -0.5252(4) 0.7007(4) 0.96484(18) 0.0363(6) Uani 0.688(4) 1 d PDU B 1
C4' C -0.4562(4) 0.6501(4) 0.88897(18) 0.0379(6) Uani 0.312(4) 1 d PDU B 2
C5' C -0.616(2) 0.518(4) 0.8349(11) 0.051(3) Uani 0.312(4) 1 d PDU B 2
H5' H -0.6044 0.4682 0.7806 0.062 Uiso 0.312(4) 1 calc PR B 2
F1' F -0.9632(13) 0.353(2) 0.8368(7) 0.071(3) Uani 0.312(4) 1 d PDU B 2
C6' C -0.7833(16) 0.472(4) 0.8698(8) 0.056(3) Uani 0.312(4) 1 d PDU B 2
S7' S -0.7714(8) 0.5881(17) 0.9696(5) 0.0494(13) Uani 0.312(4) 1 d PDU B 2
C8' C -0.5252(4) 0.7007(4) 0.96484(18) 0.0363(6) Uani 0.312(4) 1 d PDU B 2
C9 C -0.3995(4) 0.8280(4) 1.02565(18) 0.0347(6) Uani 1 1 d U . .
H9 H -0.4463 0.8602 1.0761 0.042 Uiso 1 1 calc R B 1
C10 C -0.1993(4) 0.9126(4) 1.01389(17) 0.0318(6) Uani 1 1 d . . .
C11 C 0.1299(5) 0.9186(4) 0.84495(18) 0.0373(7) Uani 1 1 d . . .
C12 C 0.1816(5) 0.8900(5) 0.7787(2) 0.0454(8) Uani 1 1 d . . .
C13 C 0.5242(7) 0.8862(8) 0.6813(3) 0.0764(13) Uani 1 1 d . . .
H13A H 0.5435 0.7727 0.7031 0.092 Uiso 1 1 calc R . .
H13B H 0.5654 0.8798 0.6258 0.092 Uiso 1 1 calc R . .
C14 C 0.6566(8) 1.0719(10) 0.7323(4) 0.112(2) Uani 1 1 d . . .
H14A H 0.6391 1.1858 0.7115 0.169 Uiso 1 1 calc R . .
H14B H 0.7934 1.0740 0.7303 0.169 Uiso 1 1 calc R . .
H14C H 0.6230 1.0764 0.7882 0.169 Uiso 1 1 calc R . .
C15 C 0.1134(9) 0.6104(8) 0.6214(3) 0.0898(16) Uani 1 1 d . . .
H15A H 0.1401 0.6022 0.5639 0.108 Uiso 1 1 calc R . .
H15B H 0.1630 0.5135 0.6441 0.108 Uiso 1 1 calc R . .
C16 C -0.1015(10) 0.5534(10) 0.6251(4) 0.131(3) Uani 1 1 d . . .
H16A H -0.1310 0.5564 0.6815 0.196 Uiso 1 1 calc R . .
H16B H -0.1618 0.4206 0.5951 0.196 Uiso 1 1 calc R . .
H16C H -0.1541 0.6452 0.6011 0.196 Uiso 1 1 calc R . .
C17 C 0.2029(8) 1.0591(7) 0.6280(2) 0.0747(13) Uani 1 1 d . . .
H17A H 0.0594 1.0357 0.6246 0.090 Uiso 1 1 calc R . .
H17B H 0.2648 1.1855 0.6642 0.090 Uiso 1 1 calc R . .
C18 C 0.2703(10) 1.0795(10) 0.5445(3) 0.108(2) Uani 1 1 d . . .
H18A H 0.4138 1.1176 0.5478 0.163 Uiso 1 1 calc R . .
H18B H 0.2255 1.1800 0.5236 0.163 Uiso 1 1 calc R . .
H18C H 0.2152 0.9539 0.5083 0.163 Uiso 1 1 calc R . .

loop_
_atom_site_aniso_label
_atom_site_aniso_U_11
_atom_site_aniso_U_22
_atom_site_aniso_U_33
_atom_site_aniso_U_23
_atom_site_aniso_U_13
_atom_site_aniso_U_12
Si1 0.0599(7) 0.0679(7) 0.0355(5) 0.0061(4) 0.0166(4) 0.0220(5)
C1 0.0349(16) 0.0321(15) 0.0357(15) 0.0083(12) 0.0085(12) 0.0123(13)
C2 0.0351(16) 0.0287(14) 0.0353(15) 0.0072(11) 0.0057(12) 0.0098(12)
C3 0.0390(15) 0.0377(16) 0.0353(15) 0.0049(12) 0.0048(12) 0.0094(13)
C4 0.0358(14) 0.0328(15) 0.0434(14) 0.0081(11) 0.0008(11) 0.0077(12)
S5 0.0421(9) 0.0427(12) 0.0487(9) 0.0021(6) -0.0006(6) 0.0046(7)
C6 0.029(2) 0.042(3) 0.057(3) 0.012(3) -0.0001(19) 0.008(2)
F1 0.0335(17) 0.064(2) 0.077(3) 0.007(2) 0.0032(17) -0.0001(16)
C7 0.031(3) 0.043(4) 0.058(3) 0.013(3) 0.007(3) 0.011(4)
C8 0.0342(14) 0.0312(14) 0.0467(14) 0.0141(11) 0.0060(11) 0.0110(11)
C4' 0.0358(14) 0.0328(15) 0.0434(14) 0.0081(11) 0.0008(11) 0.0077(12)
C5' 0.041(4) 0.040(6) 0.065(5) 0.001(4) -0.004(4) 0.004(4)
F1' 0.042(4) 0.062(5) 0.095(7) 0.009(6) -0.008(4) -0.004(4)
C6' 0.036(4) 0.047(5) 0.074(5) 0.008(5) -0.006(4) 0.002(4)
S7' 0.024(2) 0.044(2) 0.079(3) 0.0172(18) 0.0032(17) 0.0069(19)
C8' 0.0342(14) 0.0312(14) 0.0467(14) 0.0141(11) 0.0060(11) 0.0110(11)
C9 0.0337(15) 0.0328(15) 0.0406(15) 0.0093(11) 0.0088(12) 0.0123(12)
C10 0.0341(16) 0.0261(14) 0.0364(15) 0.0083(11) 0.0060(12) 0.0090(12)
C11 0.0359(17) 0.0360(16) 0.0389(17) 0.0053(12) 0.0073(13) 0.0092(13)
C12 0.0441(19) 0.0469(19) 0.0430(18) 0.0058(14) 0.0089(15) 0.0106(15)
C13 0.076(3) 0.115(4) 0.061(3) 0.033(3) 0.034(2) 0.051(3)
C14 0.055(3) 0.149(6) 0.118(5) 0.022(4) 0.015(3) 0.007(3)
C15 0.125(5) 0.087(3) 0.050(2) -0.011(2) 0.008(3) 0.032(3)
C16 0.124(6) 0.118(5) 0.096(4) -0.021(4) 0.019(4) -0.026(4)
C17 0.090(3) 0.098(3) 0.051(2) 0.019(2) 0.019(2) 0.047(3)
C18 0.139(5) 0.154(6) 0.069(3) 0.052(3) 0.039(3) 0.079(5)

loop_
_atom_type_symbol
_atom_type_description
_atom_type_scat_dispersion_real
_atom_type_scat_dispersion_imag
_atom_type_scat_source
C C 0.0181 0.0091 'International Tables Vol C Tables 4.2.6.8 and 6.1.1.4'
H H 0.0000 0.0000 'International Tables Vol C Tables 4.2.6.8 and 6.1.1.4'
F F 0.0727 0.0534 'International Tables Vol C Tables 4.2.6.8 and 6.1.1.4'
Si Si 0.2541 0.3302 'International Tables Vol C Tables 4.2.6.8 and 6.1.1.4'
S S 0.3331 0.5567 'International Tables Vol C Tables 4.2.6.8 and 6.1.1.4'

loop_
_geom_angle_atom_site_label_1
_geom_angle_atom_site_label_2
_geom_angle_atom_site_label_3
_geom_angle
_geom_angle_site_symmetry_1
_geom_angle_site_symmetry_3
C12 Si1 C17 106.19(17) . .
C12 Si1 C13 108.94(18) . .
C17 Si1 C13 111.7(2) . .
C12 Si1 C15 108.5(2) . .
C17 Si1 C15 112.2(2) . .
C13 Si1 C15 109.2(3) . .
C2 C1 C10 120.8(3) . 2_577
C2 C1 C11 119.7(3) . .
C10 C1 C11 119.5(3) 2_577 .
C1 C2 C3 121.4(3) . .
C1 C2 C10 119.9(3) . .
C3 C2 C10 118.7(3) . .
C4 C3 C2 120.0(3) . .
C4 C3 H3 120.0 . .
C2 C3 H3 120.0 . .
C3 C4 C8 121.1(3) . .
C3 C4 S5 126.2(3) . .
C8 C4 S5 112.7(2) . .
C6 S5 C4 88.3(2) . .
C7 C6 F1 128.3(6) . .
C7 C6 S5 116.2(5) . .
F1 C6 S5 115.5(4) . .
C6 C7 C8 112.2(8) . .
C6 C7 H7 123.9 . .
C8 C7 H7 123.9 . .
C9 C8 C4 120.3(3) . .
C9 C8 C7 129.1(6) . .
C4 C8 C7 110.6(6) . .
C6' C5' H5' 123.9 . .
C5' C6' F1' 128.2(10) . .
C5' C6' S7' 115.7(7) . .
F1' C6' S7' 116.0(8) . .
C8 C9 C10 120.3(3) . .
C8 C9 H9 119.9 . .
C10 C9 H9 119.9 . .
C9 C10 C1 121.3(3) . 2_577
C9 C10 C2 119.4(3) . .
C1 C10 C2 119.3(3) 2_577 .
C12 C11 C1 178.3(3) . .
C11 C12 Si1 175.9(3) . .
C14 C13 Si1 115.2(3) . .
C14 C13 H13A 108.5 . .
Si1 C13 H13A 108.5 . .
C14 C13 H13B 108.5 . .
Si1 C13 H13B 108.5 . .
H13A C13 H13B 107.5 . .
C13 C14 H14A 109.5 . .
C13 C14 H14B 109.5 . .
H14A C14 H14B 109.5 . .
C13 C14 H14C 109.5 . .
H14A C14 H14C 109.5 . .
H14B C14 H14C 109.5 . .
C16 C15 Si1 116.0(4) . .
C16 C15 H15A 108.3 . .
Si1 C15 H15A 108.3 . .
C16 C15 H15B 108.3 . .
Si1 C15 H15B 108.3 . .
H15A C15 H15B 107.4 . .
C15 C16 H16A 109.5 . .
C15 C16 H16B 109.5 . .
H16A C16 H16B 109.5 . .
C15 C16 H16C 109.5 . .
H16A C16 H16C 109.5 . .
H16B C16 H16C 109.5 . .
C18 C17 Si1 116.4(3) . .
C18 C17 H17A 108.2 . .
Si1 C17 H17A 108.2 . .
C18 C17 H17B 108.2 . .
Si1 C17 H17B 108.2 . .
H17A C17 H17B 107.3 . .
C17 C18 H18A 109.5 . .
C17 C18 H18B 109.5 . .
H18A C18 H18B 109.5 . .
C17 C18 H18C 109.5 . .
H18A C18 H18C 109.5 . .
H18B C18 H18C 109.5 . .

loop_
_geom_bond_atom_site_label_1
_geom_bond_atom_site_label_2
_geom_bond_distance
_geom_bond_site_symmetry_2
Si1 C12 1.822(3) .
Si1 C17 1.842(4) .
Si1 C13 1.853(5) .
Si1 C15 1.860(5) .
C1 C2 1.395(4) .
C1 C10 1.406(4) 2_577
C1 C11 1.419(4) .
C2 C3 1.414(4) .
C2 C10 1.422(4) .
C3 C4 1.348(4) .
C3 H3 0.9400 .
C4 C8 1.414(4) .
C4 S5 1.739(3) .
S5 C6 1.733(6) .
C6 C7 1.318(14) .
C6 F1 1.347(5) .
C7 C8 1.421(10) .
C7 H7 0.9400 .
C8 C9 1.351(4) .
C5' C6' 1.317(16) .
C5' H5' 0.9400 .
F1' C6' 1.348(8) .
C6' S7' 1.734(10) .
C9 C10 1.405(4) .
C9 H9 0.9400 .
C10 C1 1.407(4) 2_577
C11 C12 1.187(4) .
C13 C14 1.496(7) .
C13 H13A 0.9800 .
C13 H13B 0.9800 .
C14 H14A 0.9700 .
C14 H14B 0.9700 .
C14 H14C 0.9700 .
C15 C16 1.465(8) .
C15 H15A 0.9800 .
C15 H15B 0.9800 .
C16 H16A 0.9700 .
C16 H16B 0.9700 .
C16 H16C 0.9700 .
C17 C18 1.503(6) .
C17 H17A 0.9800 .
C17 H17B 0.9800 .
C18 H18A 0.9700 .
C18 H18B 0.9700 .
C18 H18C 0.9700 .

loop_
_geom_torsion_atom_site_label_1
_geom_torsion_atom_site_label_2
_geom_torsion_atom_site_label_3
_geom_torsion_atom_site_label_4
_geom_torsion
_geom_torsion_site_symmetry_1
_geom_torsion_site_symmetry_4
C10 C1 C2 C3 -177.8(3) 2_577 .
C11 C1 C2 C3 3.8(4) . .
C10 C1 C2 C10 1.1(5) 2_577 .
C11 C1 C2 C10 -177.3(3) . .
C1 C2 C3 C4 -179.2(3) . .
C10 C2 C3 C4 1.9(4) . .
C2 C3 C4 C8 0.7(5) . .
C2 C3 C4 S5 -179.1(3) . .
C3 C4 S5 C6 -177.4(5) . .
C8 C4 S5 C6 2.8(5) . .
C4 S5 C6 C7 -3.2(14) . .
C4 S5 C6 F1 178.7(8) . .
F1 C6 C7 C8 -179.5(11) . .
S5 C6 C7 C8 3(2) . .
C3 C4 C8 C9 -2.0(4) . .
S5 C4 C8 C9 177.9(3) . .
C3 C4 C8 C7 178.2(10) . .
S5 C4 C8 C7 -2.0(11) . .
C6 C7 C8 C9 179.8(10) . .
C6 C7 C8 C4 0(2) . .
C4 C8 C9 C10 0.5(4) . .
C7 C8 C9 C10 -179.7(12) . .
C8 C9 C10 C1 -179.0(3) . 2_577
C8 C9 C10 C2 2.1(4) . .
C1 C2 C10 C9 177.7(3) . .
C3 C2 C10 C9 -3.3(4) . .
C1 C2 C10 C1 -1.1(4) . 2_577
C3 C2 C10 C1 177.8(3) . 2_577
C12 Si1 C13 C14 -54.5(4) . .
C17 Si1 C13 C14 62.5(4) . .
C15 Si1 C13 C14 -172.8(4) . .
C12 Si1 C15 C16 50.3(5) . .
C17 Si1 C15 C16 -66.7(5) . .
C13 Si1 C15 C16 168.9(4) . .
C12 Si1 C17 C18 174.3(4) . .
C13 Si1 C17 C18 55.7(5) . .
C15 Si1 C17 C18 -67.3(5) . .
